data_1574567
loop_
_publ_author_name
'Morimoto, Jumpei'
'Yokomine, Marin'
'Shiratori, Yota'
'Ueda, Takumi'
'Nakamuro, Takayuki'
'Takaba, Kiyofumi'
'Maki-Yonekura, Saori'
'Umezawa, Koji'
'Miyanishi, Koichiro'
'Fukuda, Yasuhiro'
'Watanabe, Takumu'
'Suga, Mayuko'
'Inayoshi, Ayumi'
'Yoshida, Takuya'
'Mizukami, Wataru'
'Takeuchi, Koh'
'Yonekura, Koji'
'Nakamura, Eiichi'
'Sando, Shinsuke'

_publ_section_title
;
 Bottom-up design of peptide shapes in water using oligomers of
 N-methyl-l/d-alanine
;
_journal_issue 23
_journal_name_full 'Chemical Science'
_journal_page_first 10512
_journal_page_last 10522
_journal_paper_doi 10.1039/D5SC01483B
_journal_volume 16
_journal_year 2025
_chemical_absolute_configuration unk
_chemical_formula_moiety 'C15 H27 N3 O4'
_chemical_formula_sum 'C15 H27 N3 O4'
_chemical_formula_weight 313.39
_space_group_crystal_system monoclinic
_space_group_IT_number 4
_space_group_name_Hall 'P 2yb'
_space_group_name_H-M_alt 'P 1 21 1'
_atom_sites_solution_hydrogens geom
_audit_creation_method SHELXL-2018/3
_audit_update_record
;
2023-04-25 deposited with the CCDC.	2025-04-24 downloaded from the CCDC.
;
_cell_angle_alpha 90
_cell_angle_beta 93.1480(10)
_cell_angle_gamma 90
_cell_formula_units_Z 2
_cell_length_a 6.49960(10)
_cell_length_b 10.57300(10)
_cell_length_c 12.7837(2)
_cell_measurement_reflns_used 9114
_cell_measurement_temperature 293(2)
_cell_measurement_theta_max 71.9080
_cell_measurement_theta_min 6.9500
_cell_volume 877.17(2)
_computing_structure_refinement 'SHELXL-2018/3 (Sheldrick, 2018)'
_computing_structure_solution 'SHELXT 2018/2 (Sheldrick, 2018)'
_diffrn_ambient_temperature 293(2)
_diffrn_measured_fraction_theta_full 1.000
_diffrn_measured_fraction_theta_max 0.987
_diffrn_measurement_device_type 'XtaLAB AFC10 (RCD3): quarter-chi single'
_diffrn_radiation_type CuK\a
_diffrn_radiation_wavelength 1.54184
_diffrn_reflns_av_R_equivalents 0.0196
_diffrn_reflns_av_unetI/netI 0.0154
_diffrn_reflns_Laue_measured_fraction_full 1.000
_diffrn_reflns_Laue_measured_fraction_max 0.987
_diffrn_reflns_limit_h_max 7
_diffrn_reflns_limit_h_min -7
_diffrn_reflns_limit_k_max 12
_diffrn_reflns_limit_k_min -12
_diffrn_reflns_limit_l_max 15
_diffrn_reflns_limit_l_min -15
_diffrn_reflns_number 10720
_diffrn_reflns_point_group_measured_fraction_full 0.986
_diffrn_reflns_point_group_measured_fraction_max 0.961
_diffrn_reflns_theta_full 67.684
_diffrn_reflns_theta_max 72.172
_diffrn_reflns_theta_min 3.463
_exptl_absorpt_coefficient_mu 0.707
_exptl_crystal_density_diffrn 1.187
_exptl_crystal_description plate
_exptl_crystal_F_000 340
_refine_diff_density_max 0.117
_refine_diff_density_min -0.168
_refine_diff_density_rms 0.036
_refine_ls_abs_structure_details
;
 Flack x determined using 1484 quotients [(I+)-(I-)]/[(I+)+(I-)]
 (Parsons, Flack and Wagner, Acta Cryst. B69 (2013) 249-259).
;
_refine_ls_abs_structure_Flack 0.11(5)
_refine_ls_extinction_method none
_refine_ls_goodness_of_fit_ref 1.065
_refine_ls_hydrogen_treatment constr
_refine_ls_matrix_type full
_refine_ls_number_parameters 265
_refine_ls_number_reflns 3322
_refine_ls_number_restraints 1
_refine_ls_restrained_S_all 1.064
_refine_ls_R_factor_all 0.0260
_refine_ls_R_factor_gt 0.0257
_refine_ls_shift/su_max 0.000
_refine_ls_shift/su_mean 0.000
_refine_ls_structure_factor_coef Fsqd
_refine_ls_weighting_details 'w=1/[\s^2^(Fo^2^)+(0.0406P)^2^+0.0726P] where P=(Fo^2^+2Fc^2^)/3'
_refine_ls_weighting_scheme calc
_refine_ls_wR_factor_gt 0.0678
_refine_ls_wR_factor_ref 0.0680
_reflns_Friedel_coverage 0.842
_reflns_Friedel_fraction_full 0.971
_reflns_Friedel_fraction_max 0.932
_reflns_number_gt 3279
_reflns_number_total 3322
_reflns_threshold_expression 'I > 2\s(I)'
_cod_data_source_file d5sc01483b3.cif
_cod_data_source_block nma-monomer
_cod_depositor_comments 'Adding full bibliography for 1574566--1574569.cif.'
_cod_original_sg_symbol_H-M 'P 21'
_cod_database_code 1574567
_shelx_shelxl_version_number 2018/3
_shelx_space_group_comment
;
The symmetry employed for this shelxl refinement is uniquely defined
by the following loop, which should always be used as a source of
symmetry information in preference to the above space-group names.
They are only intended as comments.
;

loop_
_space_group_symop_operation_xyz
'x, y, z'
'-x, y+1/2, -z'

loop_
_atom_site_label
_atom_site_type_symbol
_atom_site_fract_x
_atom_site_fract_y
_atom_site_fract_z
_atom_site_U_iso_or_equiv
_atom_site_adp_type
_atom_site_occupancy
_atom_site_site_symmetry_order
_atom_site_calc_flag
_atom_site_refinement_flags_posn
_atom_site_refinement_flags_adp
_atom_site_refinement_flags_occupancy
_atom_site_disorder_assembly
_atom_site_disorder_group
O2 O 0.03820(15) 0.49023(14) 0.55698(9) 0.0346(3) Uani 1 1 d . . . . .
O4 O 0.69172(16) 0.78979(14) 0.87886(9) 0.0352(3) Uani 1 1 d . . . . .
O3 O 0.92703(18) 0.63035(15) 0.88123(10) 0.0422(3) Uani 1 1 d . . . . .
O1 O 0.56068(17) 0.13637(15) 0.56361(11) 0.0429(3) Uani 1 1 d . . . . .
N1 N 0.24412(18) 0.21154(15) 0.59506(10) 0.0292(3) Uani 1 1 d . . . . .
C12 C 0.8175(2) 0.87439(18) 0.94748(12) 0.0321(3) Uani 1 1 d . . . . .
C13 C 0.8487(3) 0.8168(2) 1.05583(14) 0.0490(4) Uani 1 1 d . . . . .
H13A H 0.718586 0.788756 1.079298 0.074 Uiso 1 1 calc R U . . .
H13B H 0.906384 0.879131 1.103567 0.074 Uiso 1 1 calc R U . . .
H13C H 0.941046 0.746158 1.053218 0.074 Uiso 1 1 calc R U . . .
C15 C 1.0197(3) 0.9049(2) 0.89990(18) 0.0528(5) Uani 1 1 d . . . . .
H15A H 1.104994 0.830706 0.901103 0.079 Uiso 1 1 calc R U . . .
H15B H 1.088669 0.970946 0.939588 0.079 Uiso 1 1 calc R U . . .
H15C H 0.993690 0.932290 0.828810 0.079 Uiso 1 1 calc R U . . .
C14 C 0.6841(3) 0.9922(2) 0.94973(15) 0.0458(4) Uani 1 1 d . . . . .
H14A H 0.657308 1.022776 0.879606 0.069 Uiso 1 1 calc R U . . .
H14B H 0.754638 1.056225 0.991097 0.069 Uiso 1 1 calc R U . . .
H14C H 0.556154 0.971992 0.979918 0.069 Uiso 1 1 calc R U . . .
C1 C 0.3557(3) 0.00854(19) 0.67023(15) 0.0413(4) Uani 1 1 d . . . . .
H1A H 0.244231 -0.039231 0.637507 0.062 Uiso 1 1 calc R U . . .
H1B H 0.319839 0.034489 0.738853 0.062 Uiso 1 1 calc R U . . .
H1C H 0.477397 -0.042986 0.675912 0.062 Uiso 1 1 calc R U . . .
C2 C 0.3959(2) 0.12379(18) 0.60489(12) 0.0311(3) Uani 1 1 d . . . . .
C3 C 0.0419(2) 0.1928(2) 0.63868(14) 0.0374(4) Uani 1 1 d . . . . .
H3A H -0.022198 0.118658 0.608205 0.056 Uiso 1 1 calc R U . . .
H3B H -0.043607 0.265151 0.623114 0.056 Uiso 1 1 calc R U . . .
H3C H 0.059276 0.182279 0.713236 0.056 Uiso 1 1 calc R U . . .
C4 C 0.1381(2) 0.30204(19) 0.42175(12) 0.0354(3) Uani 1 1 d . . . . .
H4A H 0.180030 0.226338 0.387353 0.053 Uiso 1 1 calc R U . . .
H4B H 0.157940 0.373530 0.377127 0.053 Uiso 1 1 calc R U . . .
H4C H -0.004916 0.295725 0.436314 0.053 Uiso 1 1 calc R U . . .
C5 C 0.2663(2) 0.31867(18) 0.52364(12) 0.0287(3) Uani 1 1 d . . . . .
H5 H 0.411411 0.324793 0.507187 0.034 Uiso 1 1 calc R U . . .
C6 C 0.2061(2) 0.44162(18) 0.57783(13) 0.0323(3) Uani 1 1 d . . . . .
C11 C 0.7596(2) 0.67410(17) 0.85394(13) 0.0313(3) Uani 1 1 d . . . . .
N3B N 0.599(5) 0.599(3) 0.8024(18) 0.016(6) Uani 0.18(9) 1 d . . P A 1
N2B N 0.3513(9) 0.4990(8) 0.6417(8) 0.0235(14) Uani 0.68(4) 1 d . . P A 1
C10B C 0.6518(5) 0.4797(3) 0.7676(5) 0.0264(9) Uani 0.671(16) 1 d . . P A 1
H10A H 0.595807 0.415803 0.812444 0.032 Uiso 0.671(16) 1 calc R U P A 1
H10B H 0.800578 0.471111 0.771302 0.032 Uiso 0.671(16) 1 calc R U P A 1
C7B C 0.3130(3) 0.6270(2) 0.67807(19) 0.0245(8) Uani 0.689(7) 1 d . . P A 1
H7BA H 0.165759 0.642894 0.674297 0.029 Uiso 0.689(7) 1 calc R U P A 1
H7BB H 0.376567 0.687077 0.632462 0.029 Uiso 0.689(7) 1 calc R U P A 1
C8B C 0.3975(3) 0.6465(3) 0.7890(3) 0.0277(8) Uani 0.695(9) 1 d . . P A 1
H8BA H 0.398074 0.736106 0.805425 0.033 Uiso 0.695(9) 1 calc R U P A 1
H8BB H 0.309546 0.604144 0.836943 0.033 Uiso 0.695(9) 1 calc R U P A 1
C9B C 0.5681(3) 0.4596(2) 0.65474(16) 0.0235(7) Uani 0.687(6) 1 d . . P A 1
H9BA H 0.649743 0.508007 0.607686 0.028 Uiso 0.687(6) 1 calc R U P A 1
H9BB H 0.579613 0.370863 0.636547 0.028 Uiso 0.687(6) 1 calc R U P A 1
N2A N 0.315(3) 0.4676(19) 0.675(2) 0.029(4) Uani 0.32(4) 1 d . . P A 2
N3A N 0.621(2) 0.6158(16) 0.7896(14) 0.0372(18) Uani 0.82(9) 1 d . . P A 2
C9A C 0.5049(8) 0.4089(5) 0.7183(4) 0.0318(16) Uani 0.313(6) 1 d . . P A 2
H9AA H 0.539330 0.336909 0.675616 0.038 Uiso 0.313(6) 1 calc R U P A 2
H9AB H 0.484830 0.378739 0.788718 0.038 Uiso 0.313(6) 1 calc R U P A 2
C10A C 0.6757(11) 0.5014(9) 0.7209(12) 0.032(2) Uani 0.329(16) 1 d . . P A 2
H10C H 0.698867 0.529796 0.650382 0.038 Uiso 0.329(16) 1 calc R U P A 2
H10D H 0.801268 0.461920 0.749484 0.038 Uiso 0.329(16) 1 calc R U P A 2
C8A C 0.4263(9) 0.6763(6) 0.7297(6) 0.029(2) Uani 0.305(9) 1 d . . P A 2
H8AA H 0.387149 0.754062 0.763561 0.035 Uiso 0.305(9) 1 calc R U P A 2
H8AB H 0.455495 0.695019 0.657720 0.035 Uiso 0.305(9) 1 calc R U P A 2
C7A C 0.2574(8) 0.5804(5) 0.7333(5) 0.0326(18) Uani 0.311(7) 1 d . . P A 2
H7AA H 0.235569 0.558045 0.805455 0.039 Uiso 0.311(7) 1 calc R U P A 2
H7AB H 0.130088 0.615339 0.702437 0.039 Uiso 0.311(7) 1 calc R U P A 2

loop_
_atom_site_aniso_label
_atom_site_aniso_U_11
_atom_site_aniso_U_22
_atom_site_aniso_U_33
_atom_site_aniso_U_23
_atom_site_aniso_U_13
_atom_site_aniso_U_12
O2 0.0217(5) 0.0344(6) 0.0470(6) -0.0072(5) -0.0035(4) 0.0049(4)
O4 0.0313(5) 0.0324(6) 0.0412(6) -0.0128(5) -0.0042(4) 0.0058(4)
O3 0.0311(6) 0.0397(6) 0.0543(7) -0.0138(6) -0.0098(5) 0.0105(5)
O1 0.0267(5) 0.0357(6) 0.0674(8) -0.0020(6) 0.0138(5) 0.0055(5)
N1 0.0212(6) 0.0318(7) 0.0349(6) -0.0024(5) 0.0036(5) 0.0016(5)
C12 0.0319(8) 0.0328(8) 0.0314(7) -0.0097(6) 0.0006(6) 0.0013(6)
C13 0.0650(12) 0.0475(10) 0.0341(8) -0.0038(8) -0.0020(8) 0.0044(10)
C15 0.0485(11) 0.0518(11) 0.0597(11) -0.0214(9) 0.0185(9) -0.0142(9)
C14 0.0516(10) 0.0368(9) 0.0477(9) -0.0170(8) -0.0088(8) 0.0082(8)
C1 0.0340(8) 0.0378(9) 0.0520(10) 0.0047(7) 0.0009(7) 0.0028(7)
C2 0.0241(7) 0.0311(7) 0.0381(8) -0.0067(6) 0.0014(6) 0.0020(6)
C3 0.0249(7) 0.0434(9) 0.0448(9) 0.0012(7) 0.0099(6) 0.0041(7)
C4 0.0350(8) 0.0341(8) 0.0367(8) -0.0056(6) -0.0013(6) 0.0023(7)
C5 0.0212(6) 0.0278(7) 0.0371(7) -0.0039(6) 0.0017(5) 0.0005(6)
C6 0.0224(7) 0.0312(8) 0.0430(8) -0.0075(7) -0.0010(6) 0.0030(6)
C11 0.0281(8) 0.0286(8) 0.0372(8) -0.0053(6) 0.0025(6) 0.0040(6)
N3B 0.016(6) 0.018(6) 0.015(14) 0.002(4) -0.001(4) -0.010(5)
N2B 0.0178(13) 0.0208(16) 0.032(2) 0.0022(19) 0.0009(12) 0.0015(11)
C10B 0.0266(12) 0.0250(13) 0.027(2) -0.0013(12) -0.0031(12) 0.0054(9)
C7B 0.0201(10) 0.0211(11) 0.0322(14) 0.0000(10) 0.0002(9) 0.0032(9)
C8B 0.0220(11) 0.0300(12) 0.0313(19) -0.0038(10) 0.0023(9) 0.0046(8)
C9B 0.0173(10) 0.0209(10) 0.0322(12) -0.0015(8) 0.0005(8) 0.0021(7)
N2A 0.027(3) 0.020(5) 0.039(7) -0.007(5) -0.002(4) 0.006(3)
N3A 0.022(2) 0.024(3) 0.066(3) -0.010(2) 0.000(2) 0.004(2)
C9A 0.031(3) 0.032(3) 0.033(3) 0.003(2) 0.002(2) 0.006(2)
C10A 0.032(3) 0.031(3) 0.033(5) -0.010(3) -0.001(3) 0.012(2)
C8A 0.033(3) 0.027(3) 0.028(4) -0.007(3) 0.000(2) 0.009(2)
C7A 0.028(3) 0.033(3) 0.037(3) -0.002(3) 0.005(2) 0.009(2)

loop_
_atom_type_symbol
_atom_type_description
_atom_type_scat_dispersion_real
_atom_type_scat_dispersion_imag
_atom_type_scat_source
C C 0.0181 0.0091 'International Tables Vol C Tables 4.2.6.8 and 6.1.1.4'
H H 0.0000 0.0000 'International Tables Vol C Tables 4.2.6.8 and 6.1.1.4'
N N 0.0311 0.0180 'International Tables Vol C Tables 4.2.6.8 and 6.1.1.4'
O O 0.0492 0.0322 'International Tables Vol C Tables 4.2.6.8 and 6.1.1.4'

loop_
_geom_angle_atom_site_label_1
_geom_angle_atom_site_label_2
_geom_angle_atom_site_label_3
_geom_angle
_geom_angle_site_symmetry_1
_geom_angle_site_symmetry_3
_geom_angle_publ_flag
C11 O4 C12 121.07(12) . . ?
C2 N1 C5 119.39(12) . . ?
C2 N1 C3 122.29(13) . . ?
C5 N1 C3 117.44(12) . . ?
O4 C12 C15 110.89(13) . . ?
O4 C12 C13 110.08(14) . . ?
C15 C12 C13 112.14(16) . . ?
O4 C12 C14 102.20(12) . . ?
C15 C12 C14 110.01(16) . . ?
C13 C12 C14 111.10(14) . . ?
C12 C13 H13A 109.5 . . ?
C12 C13 H13B 109.5 . . ?
H13A C13 H13B 109.5 . . ?
C12 C13 H13C 109.5 . . ?
H13A C13 H13C 109.5 . . ?
H13B C13 H13C 109.5 . . ?
C12 C15 H15A 109.5 . . ?
C12 C15 H15B 109.5 . . ?
H15A C15 H15B 109.5 . . ?
C12 C15 H15C 109.5 . . ?
H15A C15 H15C 109.5 . . ?
H15B C15 H15C 109.5 . . ?
C12 C14 H14A 109.5 . . ?
C12 C14 H14B 109.5 . . ?
H14A C14 H14B 109.5 . . ?
C12 C14 H14C 109.5 . . ?
H14A C14 H14C 109.5 . . ?
H14B C14 H14C 109.5 . . ?
C2 C1 H1A 109.5 . . ?
C2 C1 H1B 109.5 . . ?
H1A C1 H1B 109.5 . . ?
C2 C1 H1C 109.5 . . ?
H1A C1 H1C 109.5 . . ?
H1B C1 H1C 109.5 . . ?
O1 C2 N1 122.29(15) . . ?
O1 C2 C1 120.50(14) . . ?
N1 C2 C1 117.21(13) . . ?
N1 C3 H3A 109.5 . . ?
N1 C3 H3B 109.5 . . ?
H3A C3 H3B 109.5 . . ?
N1 C3 H3C 109.5 . . ?
H3A C3 H3C 109.5 . . ?
H3B C3 H3C 109.5 . . ?
C5 C4 H4A 109.5 . . ?
C5 C4 H4B 109.5 . . ?
H4A C4 H4B 109.5 . . ?
C5 C4 H4C 109.5 . . ?
H4A C4 H4C 109.5 . . ?
H4B C4 H4C 109.5 . . ?
N1 C5 C4 112.13(13) . . ?
N1 C5 C6 109.71(12) . . ?
C4 C5 C6 110.15(13) . . ?
N1 C5 H5 108.2 . . ?
C4 C5 H5 108.2 . . ?
C6 C5 H5 108.2 . . ?
O2 C6 N2B 121.74(18) . . ?
O2 C6 N2A 120.3(4) . . ?
O2 C6 C5 120.29(14) . . ?
N2B C6 C5 117.72(16) . . ?
N2A C6 C5 115.6(3) . . ?
O3 C11 N3A 124.3(3) . . ?
O3 C11 O4 125.35(14) . . ?
N3A C11 O4 110.2(4) . . ?
O3 C11 N3B 122.3(12) . . ?
O4 C11 N3B 111.8(12) . . ?
C10B N3B C8B 122(2) . . ?
C10B N3B C11 118(2) . . ?
C8B N3B C11 120(2) . . ?
C6 N2B C7B 118.8(3) . . ?
C6 N2B C9B 124.9(2) . . ?
C7B N2B C9B 114.0(4) . . ?
N3B C10B C9B 110.4(10) . . ?
N3B C10B H10A 109.6 . . ?
C9B C10B H10A 109.6 . . ?
N3B C10B H10B 109.6 . . ?
C9B C10B H10B 109.6 . . ?
H10A C10B H10B 108.1 . . ?
N2B C7B C8B 111.6(4) . . ?
N2B C7B H7BA 109.3 . . ?
C8B C7B H7BA 109.3 . . ?
N2B C7B H7BB 109.3 . . ?
C8B C7B H7BB 109.3 . . ?
H7BA C7B H7BB 108.0 . . ?
N3B C8B C7B 110.7(9) . . ?
N3B C8B H8BA 109.5 . . ?
C7B C8B H8BA 109.5 . . ?
N3B C8B H8BB 109.5 . . ?
C7B C8B H8BB 109.5 . . ?
H8BA C8B H8BB 108.1 . . ?
N2B C9B C10B 110.9(4) . . ?
N2B C9B H9BA 109.5 . . ?
C10B C9B H9BA 109.5 . . ?
N2B C9B H9BB 109.5 . . ?
C10B C9B H9BB 109.5 . . ?
H9BA C9B H9BB 108.1 . . ?
C6 N2A C9A 128.1(7) . . ?
C6 N2A C7A 118.2(8) . . ?
C9A N2A C7A 112.8(6) . . ?
C11 N3A C10A 122.8(7) . . ?
C11 N3A C8A 127.4(10) . . ?
C10A N3A C8A 104.1(6) . . ?
N2A C9A C10A 110.2(13) . . ?
N2A C9A H9AA 109.6 . . ?
C10A C9A H9AA 109.6 . . ?
N2A C9A H9AB 109.6 . . ?
C10A C9A H9AB 109.6 . . ?
H9AA C9A H9AB 108.1 . . ?
C9A C10A N3A 109.5(12) . . ?
C9A C10A H10C 109.8 . . ?
N3A C10A H10C 109.8 . . ?
C9A C10A H10D 109.8 . . ?
N3A C10A H10D 109.8 . . ?
H10C C10A H10D 108.2 . . ?
C7A C8A N3A 106.3(11) . . ?
C7A C8A H8AA 110.5 . . ?
N3A C8A H8AA 110.5 . . ?
C7A C8A H8AB 110.5 . . ?
N3A C8A H8AB 110.5 . . ?
H8AA C8A H8AB 108.7 . . ?
N2A C7A C8A 109.1(13) . . ?
N2A C7A H7AA 109.9 . . ?
C8A C7A H7AA 109.9 . . ?
N2A C7A H7AB 109.9 . . ?
C8A C7A H7AB 109.9 . . ?
H7AA C7A H7AB 108.3 . . ?

loop_
_geom_bond_atom_site_label_1
_geom_bond_atom_site_label_2
_geom_bond_distance
_geom_bond_site_symmetry_2
_geom_bond_publ_flag
O2 C6 1.2225(19) . ?
O4 C11 1.3446(19) . ?
O4 C12 1.4693(18) . ?
O3 C11 1.2156(19) . ?
O1 C2 1.2270(18) . ?
N1 C2 1.3550(19) . ?
N1 C5 1.467(2) . ?
N1 C3 1.4693(19) . ?
C12 C15 1.513(2) . ?
C12 C13 1.516(2) . ?
C12 C14 1.518(2) . ?
C13 H13A 0.9600 . ?
C13 H13B 0.9600 . ?
C13 H13C 0.9600 . ?
C15 H15A 0.9600 . ?
C15 H15B 0.9600 . ?
C15 H15C 0.9600 . ?
C14 H14A 0.9600 . ?
C14 H14B 0.9600 . ?
C14 H14C 0.9600 . ?
C1 C2 1.508(2) . ?
C1 H1A 0.9600 . ?
C1 H1B 0.9600 . ?
C1 H1C 0.9600 . ?
C3 H3A 0.9600 . ?
C3 H3B 0.9600 . ?
C3 H3C 0.9600 . ?
C4 C5 1.517(2) . ?
C4 H4A 0.9600 . ?
C4 H4B 0.9600 . ?
C4 H4C 0.9600 . ?
C5 C6 1.534(2) . ?
C5 H5 0.9800 . ?
C6 N2B 1.357(4) . ?
C6 N2A 1.423(13) . ?
C11 N3A 1.337(10) . ?
C11 N3B 1.45(3) . ?
N3B C10B 1.38(3) . ?
N3B C8B 1.40(3) . ?
N2B C7B 1.456(5) . ?
N2B C9B 1.471(4) . ?
C10B C9B 1.529(6) . ?
C10B H10A 0.9700 . ?
C10B H10B 0.9700 . ?
C7B C8B 1.507(4) . ?
C7B H7BA 0.9700 . ?
C7B H7BB 0.9700 . ?
C8B H8BA 0.9700 . ?
C8B H8BB 0.9700 . ?
C9B H9BA 0.9700 . ?
C9B H9BB 0.9700 . ?
N2A C9A 1.463(9) . ?
N2A C7A 1.465(8) . ?
N3A C10A 1.547(9) . ?
N3A C8A 1.578(10) . ?
C9A C10A 1.479(12) . ?
C9A H9AA 0.9700 . ?
C9A H9AB 0.9700 . ?
C10A H10C 0.9700 . ?
C10A H10D 0.9700 . ?
C8A C7A 1.497(9) . ?
C8A H8AA 0.9700 . ?
C8A H8AB 0.9700 . ?
C7A H7AA 0.9700 . ?
C7A H7AB 0.9700 . ?

loop_
_geom_torsion_atom_site_label_1
_geom_torsion_atom_site_label_2
_geom_torsion_atom_site_label_3
_geom_torsion_atom_site_label_4
_geom_torsion
_geom_torsion_site_symmetry_1
_geom_torsion_site_symmetry_2
_geom_torsion_site_symmetry_3
_geom_torsion_site_symmetry_4
_geom_torsion_publ_flag
C11 O4 C12 C15 60.9(2) . . . . ?
C11 O4 C12 C13 -63.79(19) . . . . ?
C11 O4 C12 C14 178.10(14) . . . . ?
C5 N1 C2 O1 6.9(2) . . . . ?
C3 N1 C2 O1 175.93(15) . . . . ?
C5 N1 C2 C1 -173.61(13) . . . . ?
C3 N1 C2 C1 -4.6(2) . . . . ?
C2 N1 C5 C4 102.74(15) . . . . ?
C3 N1 C5 C4 -66.79(17) . . . . ?
C2 N1 C5 C6 -134.53(14) . . . . ?
C3 N1 C5 C6 55.94(17) . . . . ?
N1 C5 C6 O2 -102.31(18) . . . . ?
C4 C5 C6 O2 21.6(2) . . . . ?
N1 C5 C6 N2B 83.3(7) . . . . ?
C4 C5 C6 N2B -152.8(7) . . . . ?
N1 C5 C6 N2A 55.6(16) . . . . ?
C4 C5 C6 N2A 179.5(16) . . . . ?
C12 O4 C11 O3 -2.4(2) . . . . ?
C12 O4 C11 N3A -179.0(12) . . . . ?
C12 O4 C11 N3B 169.3(13) . . . . ?
O3 C11 N3B C10B -11(3) . . . . ?
O4 C11 N3B C10B 176.6(16) . . . . ?
O3 C11 N3B C8B 168.7(14) . . . . ?
O4 C11 N3B C8B -3(3) . . . . ?
O2 C6 N2B C7B -6.0(14) . . . . ?
C5 C6 N2B C7B 168.3(7) . . . . ?
O2 C6 N2B C9B -167.8(7) . . . . ?
C5 C6 N2B C9B 6.6(14) . . . . ?
C8B N3B C10B C9B 48(3) . . . . ?
C11 N3B C10B C9B -132.1(16) . . . . ?
C6 N2B C7B C8B 143.6(8) . . . . ?
C9B N2B C7B C8B -52.7(10) . . . . ?
C10B N3B C8B C7B -48(3) . . . . ?
C11 N3B C8B C7B 132.3(17) . . . . ?
N2B C7B C8B N3B 46.3(17) . . . . ?
C6 N2B C9B C10B -144.8(10) . . . . ?
C7B N2B C9B C10B 52.7(10) . . . . ?
N3B C10B C9B N2B -46.8(17) . . . . ?
O2 C6 N2A C9A 173(2) . . . . ?
C5 C6 N2A C9A 15(4) . . . . ?
O2 C6 N2A C7A -19(3) . . . . ?
C5 C6 N2A C7A -177.0(17) . . . . ?
O3 C11 N3A C10A -15(3) . . . . ?
O4 C11 N3A C10A 161.2(17) . . . . ?
O3 C11 N3A C8A -164.5(13) . . . . ?
O4 C11 N3A C8A 12(2) . . . . ?
C6 N2A C9A C10A 112(3) . . . . ?
C7A N2A C9A C10A -57(3) . . . . ?
N2A C9A C10A N3A 59.6(16) . . . . ?
C11 N3A C10A C9A 141.2(19) . . . . ?
C8A N3A C10A C9A -63.7(19) . . . . ?
C11 N3A C8A C7A -141(2) . . . . ?
C10A N3A C8A C7A 65.3(17) . . . . ?
C6 N2A C7A C8A -110(2) . . . . ?
C9A N2A C7A C8A 60(3) . . . . ?
N3A C8A C7A N2A -64.2(13) . . . . ?
